data_7007963
loop_
_publ_author_name
'Alcock, Nathaniel W.'
'Clarkson, Guy'
'Glover, Peter B.'
'Lawrance, Geoffrey A.'
'Moore, Peter'
'Napitupulu, Mery'

_publ_section_title
;
 Complexes of 2,6-bis[N-(2'-pyridylmethyl)carbamyl]pyridine: formation
 of mononuclear complexes, and self-assembly of double helical
 dinuclear and tetranuclear copper(II) and trinuclear nickel(II)
 complexes.
;
_journal_issue 3
_journal_name_full 'Dalton transactions (Cambridge, England : 2003)'
_journal_page_first 518
_journal_page_last 527
_journal_paper_doi 10.1039/b414251a
_journal_year 2005
_chemical_formula_sum 'C49.75 H46 N10 Ni3 O11.75'
_chemical_formula_weight 1148.10
_chemical_name_systematic
;
?
;
_space_group_IT_number 14
_symmetry_cell_setting monoclinic
_symmetry_space_group_name_Hall '-P 2ybc'
_symmetry_space_group_name_H-M 'P 1 21/c 1'
_atom_sites_solution_hydrogens geom
_atom_sites_solution_primary direct
_atom_sites_solution_secondary difmap
_audit_creation_method SHELXL-97
_cell_angle_alpha 90.00
_cell_angle_beta 92.4170(10)
_cell_angle_gamma 90.00
_cell_formula_units_Z 8
_cell_length_a 21.9970(9)
_cell_length_b 22.7871(9)
_cell_length_c 21.3414(9)
_cell_measurement_reflns_used 5927
_cell_measurement_temperature 180(2)
_cell_measurement_theta_max 15
_cell_measurement_theta_min 3
_cell_volume 10687.8(8)
_computing_cell_refinement 'SAINT (Siemens, 1995)'
_computing_data_collection 'SMART (Siemens, 1994)'
_computing_data_reduction 'SAINT (Siemens, 1995)'
_computing_molecular_graphics 'SHELXTL (Sheldrick, 1997)'
_computing_publication_material 'SHELXTL (Sheldrick, 1997)'
_computing_structure_refinement 'SHELXL-97 (Sheldrick, 1997)'
_computing_structure_solution 'SHELXS-97 (Sheldrick, 1990)'
_diffrn_ambient_temperature 180(2)
_diffrn_detector_area_resol_mean 8.192
_diffrn_measured_fraction_theta_full 0.995
_diffrn_measured_fraction_theta_max 0.995
_diffrn_measurement_device_type 'Siemens SMART diffractometer'
_diffrn_measurement_method '\w scans'
_diffrn_radiation_monochromator graphite
_diffrn_radiation_source 'fine-focus sealed tube'
_diffrn_radiation_type MoK\a
_diffrn_radiation_wavelength 0.71073
_diffrn_reflns_av_R_equivalents 0.1169
_diffrn_reflns_av_sigmaI/netI 0.1525
_diffrn_reflns_limit_h_max 17
_diffrn_reflns_limit_h_min -25
_diffrn_reflns_limit_k_max 26
_diffrn_reflns_limit_k_min -23
_diffrn_reflns_limit_l_max 24
_diffrn_reflns_limit_l_min -24
_diffrn_reflns_number 48984
_diffrn_reflns_theta_full 24.00
_diffrn_reflns_theta_max 24.00
_diffrn_reflns_theta_min 1.91
_diffrn_standards_decay_% nil
_exptl_absorpt_coefficient_mu 1.114
_exptl_absorpt_correction_T_max 0.93
_exptl_absorpt_correction_T_min 0.63
_exptl_absorpt_correction_type multi-scan
_exptl_absorpt_process_details 'SADABS (Sheldrick, 1996)'
_exptl_crystal_colour brown
_exptl_crystal_density_diffrn 1.427
_exptl_crystal_density_method 'not measured'
_exptl_crystal_description plates
_exptl_crystal_F_000 4740
_exptl_crystal_size_max 0.36
_exptl_crystal_size_mid 0.20
_exptl_crystal_size_min 0.06
_refine_diff_density_max 0.850
_refine_diff_density_min -0.504
_refine_diff_density_rms 0.102
_refine_ls_extinction_method none
_refine_ls_goodness_of_fit_ref 1.009
_refine_ls_hydrogen_treatment mixed
_refine_ls_matrix_type full
_refine_ls_number_parameters 1379
_refine_ls_number_reflns 16688
_refine_ls_number_restraints 0
_refine_ls_restrained_S_all 1.009
_refine_ls_R_factor_all 0.1720
_refine_ls_R_factor_gt 0.0751
_refine_ls_shift/su_max 0.021
_refine_ls_shift/su_mean 0.001
_refine_ls_structure_factor_coef Fsqd
_refine_ls_weighting_details 'calc w=1/[\s^2^(Fo^2^)+(0.0940P)^2^+2.6700P] where P=(Fo^2^+2Fc^2^)/3'
_refine_ls_weighting_scheme calc
_refine_ls_wR_factor_gt 0.1647
_refine_ls_wR_factor_ref 0.2097
_reflns_number_gt 8237
_reflns_number_total 16688
_reflns_threshold_expression >2sigma(I)
_cod_data_source_file b414251a.txt
_cod_data_source_block nihela
_cod_depositor_comments
;
The following automatic conversions were performed:
'_symmetry_cell_setting' value 'Monoclinic' changed to 'monoclinic'
according to '/home/saulius/struct/CIF-dictionaries/cif_core.dic'
dictionary named 'cif_core.dic' version 2.4.1 from 2010-06-29.

Automatic conversion script
Id: cif_fix_enum 1527 2010-12-29 10:47:43Z saulius 
;
_cod_original_sg_symbol_H-M P2(1)/c
_cod_database_code 7007963

loop_
_symmetry_equiv_pos_as_xyz
'x, y, z'
'-x, y+1/2, -z+1/2'
'-x, -y, -z'
'x, -y-1/2, z-1/2'

loop_
_atom_site_label
_atom_site_type_symbol
_atom_site_fract_x
_atom_site_fract_y
_atom_site_fract_z
_atom_site_U_iso_or_equiv
_atom_site_adp_type
_atom_site_occupancy
_atom_site_symmetry_multiplicity
_atom_site_calc_flag
_atom_site_refinement_flags
_atom_site_disorder_assembly
_atom_site_disorder_group
Ni11 Ni 0.11466(5) 0.47490(5) 0.68823(5) 0.0400(3) Uani 1 1 d . . .
Ni12 Ni 0.04284(5) 0.40373(5) 0.78008(5) 0.0316(3) Uani 1 1 d . . .
Ni13 Ni -0.02825(5) 0.33059(5) 0.86911(5) 0.0377(3) Uani 1 1 d . . .
N11 N 0.1239(3) 0.5411(3) 0.7532(4) 0.051(2) Uani 1 1 d . . .
C12 C 0.1066(4) 0.5981(5) 0.7431(6) 0.066(3) Uani 1 1 d . . .
H12A H 0.0872 0.6095 0.7044 0.079 Uiso 1 1 calc R . .
C13 C 0.1182(5) 0.6403(5) 0.7918(7) 0.075(4) Uani 1 1 d . . .
H13A H 0.1059 0.6800 0.7860 0.090 Uiso 1 1 calc R . .
C14 C 0.1461(5) 0.6237(6) 0.8449(7) 0.081(4) Uani 1 1 d . . .
H14A H 0.1556 0.6521 0.8764 0.097 Uiso 1 1 calc R . .
C15 C 0.1612(4) 0.5674(5) 0.8549(5) 0.067(3) Uani 1 1 d . . .
H15A H 0.1786 0.5559 0.8945 0.080 Uiso 1 1 calc R . .
C16 C 0.1516(4) 0.5257(5) 0.8082(5) 0.053(3) Uani 1 1 d . . .
C17 C 0.1729(4) 0.4636(4) 0.8132(4) 0.047(3) Uani 1 1 d . . .
H17A H 0.2163 0.4619 0.8028 0.056 Uiso 1 1 calc R . .
H17B H 0.1699 0.4504 0.8572 0.056 Uiso 1 1 calc R . .
N18 N 0.1382(3) 0.4230(3) 0.7720(3) 0.0367(18) Uani 1 1 d . . .
C19 C 0.1694(4) 0.3720(4) 0.7650(4) 0.041(2) Uani 1 1 d . . .
O110 O 0.2223(3) 0.3615(3) 0.7821(3) 0.0595(19) Uani 1 1 d . . .
C111 C 0.1311(4) 0.3241(4) 0.7352(4) 0.038(2) Uani 1 1 d . . .
N112 N 0.0716(4) 0.3310(3) 0.7417(3) 0.0366(18) Uani 1 1 d . . .
C113 C 0.0303(4) 0.2905(4) 0.7227(4) 0.038(2) Uani 1 1 d . . .
C114 C 0.0495(5) 0.2404(4) 0.6928(4) 0.045(3) Uani 1 1 d . . .
H11A H 0.0210 0.2117 0.6784 0.054 Uiso 1 1 calc R . .
C115 C 0.1102(5) 0.2329(4) 0.6841(4) 0.054(3) Uani 1 1 d . . .
H11B H 0.1232 0.1989 0.6628 0.065 Uiso 1 1 calc R . .
C116 C 0.1534(5) 0.2732(4) 0.7054(4) 0.051(3) Uani 1 1 d . . .
H11C H 0.1956 0.2671 0.7004 0.062 Uiso 1 1 calc R . .
C117 C -0.0340(4) 0.3082(4) 0.7292(4) 0.039(2) Uani 1 1 d . . .
O118 O -0.0742(3) 0.2822(3) 0.6975(3) 0.0546(18) Uani 1 1 d . . .
N119 N -0.0407(3) 0.3533(3) 0.7698(3) 0.0322(17) Uani 1 1 d . . .
C120 C -0.1024(4) 0.3778(4) 0.7648(4) 0.038(2) Uani 1 1 d . . .
H12B H -0.1318 0.3452 0.7584 0.045 Uiso 1 1 calc R . .
H12C H -0.1058 0.4033 0.7273 0.045 Uiso 1 1 calc R . .
C121 C -0.1198(4) 0.4128(4) 0.8210(4) 0.038(2) Uani 1 1 d . . .
N122 N -0.0901(3) 0.3973(3) 0.8754(3) 0.0370(18) Uani 1 1 d . . .
C123 C -0.1055(4) 0.4254(4) 0.9276(4) 0.047(3) Uani 1 1 d . . .
H12D H -0.0849 0.4151 0.9660 0.056 Uiso 1 1 calc R . .
C124 C -0.1491(4) 0.4680(4) 0.9290(5) 0.056(3) Uani 1 1 d . . .
H12E H -0.1588 0.4867 0.9671 0.067 Uiso 1 1 calc R . .
C125 C -0.1784(4) 0.4828(4) 0.8728(5) 0.058(3) Uani 1 1 d . . .
H12F H -0.2091 0.5121 0.8715 0.070 Uiso 1 1 calc R . .
C126 C -0.1630(4) 0.4552(4) 0.8194(5) 0.048(2) Uani 1 1 d . . .
H12G H -0.1827 0.4657 0.7805 0.058 Uiso 1 1 calc R . .
C131 C 0.2934(5) 0.5080(5) 0.6239(5) 0.070(3) Uani 1 1 d . . .
H13B H 0.3102 0.4792 0.6541 0.106 Uiso 1 1 calc R . .
H13C H 0.3120 0.5464 0.6323 0.106 Uiso 1 1 calc R . .
H13D H 0.3022 0.4955 0.5813 0.106 Uiso 1 1 calc R . .
C132 C 0.2253(4) 0.5122(4) 0.6300(5) 0.049(3) Uani 1 1 d . . .
O133 O 0.2043(3) 0.4810(3) 0.6724(3) 0.0501(17) Uani 1 1 d . . .
C134 C 0.1920(5) 0.5498(4) 0.5903(5) 0.060(3) Uani 1 1 d . . .
H13E H 0.2146 0.5737 0.5632 0.072 Uiso 1 1 calc R . .
C135 C 0.1282(6) 0.5560(4) 0.5861(5) 0.061(3) Uani 1 1 d . . .
O136 O 0.0915(3) 0.5320(3) 0.6209(3) 0.0573(19) Uani 1 1 d . . .
C137 C 0.1001(6) 0.5959(5) 0.5352(5) 0.091(4) Uani 1 1 d . . .
H13F H 0.0556 0.5948 0.5368 0.137 Uiso 1 1 calc R . .
H13G H 0.1122 0.5824 0.4939 0.137 Uiso 1 1 calc R . .
H13H H 0.1144 0.6362 0.5421 0.137 Uiso 1 1 calc R . .
N21 N 0.1012(3) 0.4085(3) 0.6224(3) 0.0377(18) Uani 1 1 d . . .
C22 C 0.1458(4) 0.3790(4) 0.5953(4) 0.042(2) Uani 1 1 d . . .
H22A H 0.1869 0.3865 0.6081 0.051 Uiso 1 1 calc R . .
C23 C 0.1328(4) 0.3380(4) 0.5490(4) 0.047(2) Uani 1 1 d . . .
H23A H 0.1648 0.3192 0.5283 0.057 Uiso 1 1 calc R . .
C24 C 0.0728(5) 0.3246(4) 0.5330(4) 0.056(3) Uani 1 1 d . . .
H24A H 0.0631 0.2955 0.5024 0.067 Uiso 1 1 calc R . .
C25 C 0.0274(4) 0.3543(4) 0.5624(4) 0.044(2) Uani 1 1 d . . .
H25A H -0.0141 0.3457 0.5525 0.052 Uiso 1 1 calc R . .
C26 C 0.0431(4) 0.3965(4) 0.6064(4) 0.033(2) Uani 1 1 d . . .
C27 C -0.0037(4) 0.4343(4) 0.6358(4) 0.036(2) Uani 1 1 d . . .
H27A H -0.0134 0.4679 0.6076 0.043 Uiso 1 1 calc R . .
H27B H -0.0415 0.4112 0.6398 0.043 Uiso 1 1 calc R . .
N28 N 0.0161(3) 0.4570(3) 0.6981(3) 0.0343(17) Uani 1 1 d . . .
C29 C -0.0201(4) 0.5010(4) 0.7169(4) 0.038(2) Uani 1 1 d . . .
O210 O -0.0625(3) 0.5260(3) 0.6854(3) 0.0436(16) Uani 1 1 d . . .
C211 C -0.0121(4) 0.5177(4) 0.7846(4) 0.033(2) Uani 1 1 d . . .
N212 N 0.0151(3) 0.4767(3) 0.8199(3) 0.0296(16) Uani 1 1 d . . .
C213 C 0.0232(4) 0.4814(4) 0.8831(4) 0.034(2) Uani 1 1 d . . .
C214 C 0.0034(4) 0.5316(4) 0.9118(4) 0.048(3) Uani 1 1 d . . .
H21A H 0.0104 0.5370 0.9556 0.058 Uiso 1 1 calc R . .
C215 C -0.0270(4) 0.5742(4) 0.8761(5) 0.048(3) Uani 1 1 d . . .
H21B H -0.0426 0.6081 0.8958 0.058 Uiso 1 1 calc R . .
C216 C -0.0348(4) 0.5673(4) 0.8109(4) 0.040(2) Uani 1 1 d . . .
H21C H -0.0551 0.5963 0.7858 0.048 Uiso 1 1 calc R . .
C217 C 0.0564(4) 0.4307(4) 0.9130(4) 0.037(2) Uani 1 1 d . . .
O218 O 0.0830(3) 0.4415(3) 0.9651(3) 0.0521(18) Uani 1 1 d . . .
N219 N 0.0569(3) 0.3818(3) 0.8797(3) 0.0330(17) Uani 1 1 d . . .
C220 C 0.1018(4) 0.3404(4) 0.9051(4) 0.040(2) Uani 1 1 d . . .
H22B H 0.1009 0.3411 0.9515 0.048 Uiso 1 1 calc R . .
H22C H 0.1427 0.3534 0.8934 0.048 Uiso 1 1 calc R . .
C221 C 0.0922(4) 0.2789(4) 0.8832(3) 0.035(2) Uani 1 1 d . . .
N222 N 0.0356(4) 0.2645(3) 0.8649(3) 0.0395(19) Uani 1 1 d . . .
C223 C 0.0229(5) 0.2079(4) 0.8505(4) 0.049(3) Uani 1 1 d . . .
H22D H -0.0176 0.1974 0.8377 0.059 Uiso 1 1 calc R . .
C224 C 0.0681(6) 0.1641(5) 0.8540(4) 0.059(3) Uani 1 1 d . . .
H22E H 0.0589 0.1244 0.8439 0.071 Uiso 1 1 calc R . .
C225 C 0.1256(6) 0.1809(5) 0.8723(4) 0.066(3) Uani 1 1 d . . .
H22F H 0.1572 0.1526 0.8753 0.079 Uiso 1 1 calc R . .
C226 C 0.1377(5) 0.2375(5) 0.8862(4) 0.049(3) Uani 1 1 d . . .
H22G H 0.1780 0.2490 0.8983 0.059 Uiso 1 1 calc R . .
C231 C -0.1845(5) 0.2195(5) 0.8785(5) 0.084(4) Uani 1 1 d . . .
H23B H -0.1902 0.2205 0.8327 0.126 Uiso 1 1 calc R . .
H23C H -0.2202 0.2367 0.8975 0.126 Uiso 1 1 calc R . .
H23D H -0.1796 0.1788 0.8925 0.126 Uiso 1 1 calc R . .
C232 C -0.1282(5) 0.2545(4) 0.8984(5) 0.056(3) Uani 1 1 d . . .
O233 O -0.0979(3) 0.2745(3) 0.8553(3) 0.0507(17) Uani 1 1 d . . .
C234 C -0.1126(5) 0.2587(4) 0.9632(5) 0.060(3) Uani 1 1 d . . .
H23E H -0.1387 0.2392 0.9909 0.072 Uiso 1 1 calc R . .
C235 C -0.0631(6) 0.2883(5) 0.9906(4) 0.056(3) Uani 1 1 d . . .
O236 O -0.0248(3) 0.3186(3) 0.9620(3) 0.0515(17) Uani 1 1 d . . .
C237 C -0.0529(5) 0.2864(5) 1.0608(4) 0.078(4) Uani 1 1 d . . .
H23F H -0.0169 0.3098 1.0730 0.117 Uiso 1 1 calc R . .
H23G H -0.0466 0.2457 1.0743 0.117 Uiso 1 1 calc R . .
H23H H -0.0886 0.3026 1.0807 0.117 Uiso 1 1 calc R . .
Ni21 Ni 0.62629(5) 0.65734(5) 0.72218(5) 0.0369(3) Uani 1 1 d . . .
Ni22 Ni 0.52539(5) 0.72505(5) 0.78100(5) 0.0357(3) Uani 1 1 d . . .
Ni23 Ni 0.42160(5) 0.79125(5) 0.83796(6) 0.0439(3) Uani 1 1 d . . .
N31 N 0.6150(3) 0.5878(3) 0.7820(4) 0.0410(19) Uani 1 1 d . . .
C32 C 0.6070(4) 0.5314(4) 0.7649(5) 0.045(2) Uani 1 1 d . . .
H32A H 0.6028 0.5229 0.7214 0.055 Uiso 1 1 calc R . .
C33 C 0.6045(4) 0.4850(4) 0.8064(6) 0.061(3) Uani 1 1 d . . .
H33A H 0.5991 0.4457 0.7924 0.073 Uiso 1 1 calc R . .
C34 C 0.6102(5) 0.4988(5) 0.8687(6) 0.078(4) Uani 1 1 d . . .
H34A H 0.6081 0.4687 0.8994 0.093 Uiso 1 1 calc R . .
C35 C 0.6191(5) 0.5572(5) 0.8873(5) 0.061(3) Uani 1 1 d . . .
H35A H 0.6231 0.5666 0.9306 0.073 Uiso 1 1 calc R . .
C36 C 0.6220(4) 0.6003(4) 0.8439(4) 0.041(2) Uani 1 1 d . . .
C37 C 0.6375(4) 0.6616(4) 0.8604(4) 0.038(2) Uani 1 1 d . . .
H37A H 0.6184 0.6714 0.9003 0.046 Uiso 1 1 calc R . .
H37B H 0.6822 0.6644 0.8679 0.046 Uiso 1 1 calc R . .
N38 N 0.6188(3) 0.7050(3) 0.8137(3) 0.0358(18) Uani 1 1 d . . .
C39 C 0.6507(4) 0.7558(4) 0.8218(4) 0.037(2) Uani 1 1 d . . .
O310 O 0.6956(3) 0.7638(3) 0.8572(3) 0.0485(17) Uani 1 1 d . . .
C311 C 0.6237(4) 0.8070(4) 0.7851(4) 0.035(2) Uani 1 1 d . . .
N312 N 0.5664(3) 0.7989(3) 0.7638(3) 0.0330(17) Uani 1 1 d . . .
C313 C 0.5365(4) 0.8409(4) 0.7326(4) 0.039(2) Uani 1 1 d . . .
C314 C 0.5638(5) 0.8955(4) 0.7221(4) 0.049(3) Uani 1 1 d . . .
H31A H 0.5422 0.9256 0.6999 0.059 Uiso 1 1 calc R . .
C315 C 0.6227(5) 0.9043(4) 0.7447(5) 0.055(3) Uani 1 1 d . . .
H31B H 0.6424 0.9406 0.7375 0.066 Uiso 1 1 calc R . .
C316 C 0.6531(4) 0.8605(4) 0.7778(4) 0.041(2) Uani 1 1 d . . .
H31C H 0.6931 0.8666 0.7951 0.050 Uiso 1 1 calc R . .
C317 C 0.4737(4) 0.8251(4) 0.7107(4) 0.042(2) Uani 1 1 d . . .
O318 O 0.4487(3) 0.8522(3) 0.6649(3) 0.063(2) Uani 1 1 d . . .
N319 N 0.4504(3) 0.7788(3) 0.7397(3) 0.0431(19) Uani 1 1 d . . .
C320 C 0.3954(4) 0.7554(4) 0.7064(5) 0.058(3) Uani 1 1 d . . .
H32B H 0.4073 0.7350 0.6679 0.069 Uiso 1 1 calc R . .
H32C H 0.3683 0.7884 0.6937 0.069 Uiso 1 1 calc R . .
C321 C 0.3613(4) 0.7135(4) 0.7464(6) 0.057(3) Uani 1 1 d . . .
N322 N 0.3672(3) 0.7222(3) 0.8101(5) 0.057(2) Uani 1 1 d . . .
C323 C 0.3368(5) 0.6872(5) 0.8484(6) 0.072(4) Uani 1 1 d . . .
H32D H 0.3414 0.6934 0.8924 0.087 Uiso 1 1 calc R . .
C324 C 0.2992(5) 0.6427(6) 0.8266(8) 0.092(4) Uani 1 1 d . . .
H32E H 0.2788 0.6183 0.8550 0.110 Uiso 1 1 calc R . .
C325 C 0.2919(5) 0.6343(6) 0.7625(9) 0.095(5) Uani 1 1 d . . .
H32F H 0.2655 0.6043 0.7467 0.114 Uiso 1 1 calc R . .
C326 C 0.3229(5) 0.6697(5) 0.7207(7) 0.083(4) Uani 1 1 d . . .
H32G H 0.3181 0.6643 0.6766 0.100 Uiso 1 1 calc R . .
C331 C 0.3384(8) 0.8202(8) 1.0138(8) 0.205(12) Uani 1 1 d . . .
H33B H 0.3669 0.7918 1.0331 0.307 Uiso 1 1 calc R . .
H33C H 0.2966 0.8081 1.0214 0.307 Uiso 1 1 calc R . .
H33D H 0.3459 0.8590 1.0322 0.307 Uiso 1 1 calc R . .
C332 C 0.3472(6) 0.8227(7) 0.9433(7) 0.111(5) Uani 1 1 d . . .
O333 O 0.3906(3) 0.7912(3) 0.9256(3) 0.0616(19) Uani 1 1 d . . .
C334 C 0.3114(6) 0.8578(7) 0.9040(9) 0.133(7) Uani 1 1 d . . .
H33E H 0.2807 0.8798 0.9233 0.159 Uiso 1 1 calc R . .
C335 C 0.3152(6) 0.8648(6) 0.8380(9) 0.091(5) Uani 1 1 d . . .
O336 O 0.3556(3) 0.8447(3) 0.8059(4) 0.066(2) Uani 1 1 d . . .
C337 C 0.2683(5) 0.9039(6) 0.8039(7) 0.127(6) Uani 1 1 d . . .
H33F H 0.2384 0.9173 0.8335 0.190 Uiso 1 1 calc R . .
H33G H 0.2476 0.8816 0.7700 0.190 Uiso 1 1 calc R . .
H33H H 0.2888 0.9379 0.7863 0.190 Uiso 1 1 calc R . .
N41 N 0.6356(3) 0.7280(3) 0.6639(3) 0.0366(18) Uani 1 1 d . . .
C42 C 0.6841(4) 0.7619(4) 0.6596(4) 0.043(2) Uani 1 1 d . . .
H42A H 0.7183 0.7549 0.6873 0.052 Uiso 1 1 calc R . .
C43 C 0.6873(5) 0.8072(4) 0.6166(4) 0.054(3) Uani 1 1 d . . .
H43A H 0.7229 0.8305 0.6144 0.065 Uiso 1 1 calc R . .
C44 C 0.6371(5) 0.8174(5) 0.5769(4) 0.059(3) Uani 1 1 d . . .
H44A H 0.6375 0.8484 0.5472 0.070 Uiso 1 1 calc R . .
C45 C 0.5872(5) 0.7825(4) 0.5808(4) 0.053(3) Uani 1 1 d . . .
H45A H 0.5528 0.7889 0.5532 0.064 Uiso 1 1 calc R . .
C46 C 0.5862(4) 0.7377(4) 0.6250(4) 0.045(2) Uani 1 1 d . . .
C47 C 0.5335(4) 0.6983(4) 0.6314(4) 0.045(2) Uani 1 1 d . . .
H47A H 0.4957 0.7203 0.6203 0.053 Uiso 1 1 calc R . .
H47B H 0.5366 0.6655 0.6012 0.053 Uiso 1 1 calc R . .
N48 N 0.5294(3) 0.6742(3) 0.6949(3) 0.0372(18) Uani 1 1 d . . .
C49 C 0.4908(4) 0.6288(4) 0.6964(5) 0.043(2) Uani 1 1 d . . .
O410 O 0.4652(3) 0.6027(3) 0.6509(3) 0.062(2) Uani 1 1 d . . .
C411 C 0.4744(3) 0.6107(4) 0.7605(4) 0.036(2) Uani 1 1 d . . .
N412 N 0.4861(3) 0.6511(3) 0.8047(3) 0.0372(18) Uani 1 1 d . . .
C413 C 0.4726(4) 0.6422(4) 0.8647(5) 0.038(2) Uani 1 1 d . . .
C414 C 0.4481(4) 0.5905(4) 0.8832(5) 0.049(3) Uani 1 1 d . . .
H41A H 0.4395 0.5835 0.9258 0.059 Uiso 1 1 calc R . .
C415 C 0.4361(4) 0.5481(4) 0.8370(5) 0.060(3) Uani 1 1 d . . .
H41B H 0.4190 0.5116 0.8486 0.072 Uiso 1 1 calc R . .
C416 C 0.4483(4) 0.5577(4) 0.7763(5) 0.054(3) Uani 1 1 d . . .
H41C H 0.4393 0.5287 0.7452 0.065 Uiso 1 1 calc R . .
C417 C 0.4906(4) 0.6926(4) 0.9085(5) 0.042(2) Uani 1 1 d . . .
O418 O 0.4959(3) 0.6828(3) 0.9648(3) 0.0541(18) Uani 1 1 d . . .
N419 N 0.5026(3) 0.7436(3) 0.8775(3) 0.0367(18) Uani 1 1 d . . .
C420 C 0.5338(4) 0.7862(4) 0.9205(4) 0.039(2) Uani 1 1 d . . .
H42B H 0.5778 0.7772 0.9232 0.046 Uiso 1 1 calc R . .
H42C H 0.5180 0.7814 0.9630 0.046 Uiso 1 1 calc R . .
C421 C 0.5250(4) 0.8492(4) 0.8998(4) 0.041(2) Uani 1 1 d . . .
N422 N 0.4763(3) 0.8607(3) 0.8630(3) 0.0391(18) Uani 1 1 d . . .
C423 C 0.4638(5) 0.9172(4) 0.8484(5) 0.056(3) Uani 1 1 d . . .
H42D H 0.4289 0.9258 0.8222 0.067 Uiso 1 1 calc R . .
C424 C 0.5001(5) 0.9630(4) 0.8703(5) 0.064(3) Uani 1 1 d . . .
H42E H 0.4904 1.0023 0.8591 0.077 Uiso 1 1 calc R . .
C425 C 0.5506(5) 0.9506(5) 0.9086(6) 0.072(3) Uani 1 1 d . . .
H42F H 0.5759 0.9814 0.9247 0.086 Uiso 1 1 calc R . .
C426 C 0.5640(4) 0.8922(4) 0.9233(5) 0.060(3) Uani 1 1 d . . .
H42G H 0.5989 0.8823 0.9488 0.072 Uiso 1 1 calc R . .
C431 C 0.6706(5) 0.5339(5) 0.5772(5) 0.073(3) Uani 1 1 d . . .
H43C H 0.6294 0.5382 0.5585 0.110 Uiso 1 1 calc R . .
H43D H 0.6772 0.4930 0.5901 0.110 Uiso 1 1 calc R . .
H43E H 0.7003 0.5448 0.5463 0.110 Uiso 1 1 calc R . .
C432 C 0.6782(5) 0.5739(4) 0.6345(4) 0.047(3) Uani 1 1 d . . .
O433 O 0.6310(3) 0.6039(3) 0.6471(3) 0.0467(16) Uani 1 1 d . . .
C434 C 0.7329(4) 0.5757(4) 0.6685(4) 0.044(2) Uani 1 1 d . . .
H43F H 0.7634 0.5493 0.6557 0.052 Uiso 1 1 calc R . .
C435 C 0.7488(4) 0.6120(4) 0.7200(4) 0.039(2) Uani 1 1 d . . .
O436 O 0.7155(3) 0.6509(2) 0.7423(2) 0.0381(15) Uani 1 1 d . . .
C437 C 0.8112(4) 0.6054(4) 0.7516(4) 0.048(3) Uani 1 1 d . . .
H43G H 0.8155 0.6331 0.7866 0.072 Uiso 1 1 calc R . .
H43H H 0.8423 0.6136 0.7213 0.072 Uiso 1 1 calc R . .
H43I H 0.8162 0.5653 0.7675 0.072 Uiso 1 1 calc R . .
O011 O -0.1506(3) 0.4917(4) 0.5978(4) 0.094(3) Uani 1 1 d . . .
C011 C -0.1460(7) 0.5354(6) 0.5477(6) 0.106(5) Uani 1 1 d . . .
O021 O 0.7123(3) 0.8470(3) -0.0499(3) 0.069(2) Uani 1 1 d . . .
C021 C 0.7087(5) 0.8141(5) 0.0074(5) 0.074(3) Uani 1 1 d . . .
O031 O 0.1494(5) 0.3749(4) 0.0627(4) 0.121(3) Uani 1 1 d . . .
C031 C 0.2075(6) 0.3503(9) 0.0453(6) 0.152(8) Uani 1 1 d . . .
O041 O 0.3954(8) 0.9157(9) 0.0557(9) 0.122(7) Uani 0.50 1 d P . .
C041 C 0.4405(15) 0.9139(14) 0.0059(15) 0.125(11) Uiso 0.50 1 d P . .
O001 O 0.4917(11) 0.5907(8) 1.0510(6) 0.138(10) Uani 0.50 1 d P . .
O002 O 0.3961(8) 0.8314(10) 0.5501(8) 0.133(8) Uani 0.50 1 d P . .
O003 O 0.4606(11) 0.4760(13) 0.9805(10) 0.188(13) Uani 0.50 1 d P . .
O004 O 0.2801(15) 0.8741(18) 0.517(2) 0.24(2) Uani 0.50 1 d P . .
O005 O 0.2975(10) 1.0184(8) 0.4408(11) 0.143(10) Uani 0.50 1 d P . .
O006 O 0.1454(12) 0.6621(13) 0.4018(13) 0.073(8) Uiso 0.25 1 d P . .
O007 O 0.1881(13) 0.7745(13) 0.8779(14) 0.080(9) Uiso 0.25 1 d P . .
O008 O 0.2730(14) 0.9220(15) 0.4746(14) 0.068(9) Uiso 0.25 1 d P . .
O009 O 0.2465(18) 0.8434(17) 0.5013(18) 0.090(12) Uiso 0.25 1 d P . .
O010 O 0.3059(16) 0.8813(15) 0.4998(15) 0.050(9) Uiso 0.25 1 d P . .
O01X O 0.290(2) 0.980(2) 0.474(2) 0.127(16) Uiso 0.25 1 d P . .

loop_
_atom_site_aniso_label
_atom_site_aniso_U_11
_atom_site_aniso_U_22
_atom_site_aniso_U_33
_atom_site_aniso_U_23
_atom_site_aniso_U_13
_atom_site_aniso_U_12
Ni11 0.0449(8) 0.0325(7) 0.0423(7) 0.0006(6) -0.0013(6) 0.0053(5)
Ni12 0.0405(7) 0.0296(6) 0.0245(6) -0.0056(5) -0.0024(5) 0.0082(5)
Ni13 0.0491(8) 0.0405(7) 0.0233(6) -0.0008(5) -0.0035(5) 0.0017(6)
N11 0.037(5) 0.033(5) 0.084(7) -0.015(4) 0.013(4) -0.002(4)
C12 0.047(7) 0.050(8) 0.102(9) -0.010(7) 0.007(6) 0.000(5)
C13 0.046(7) 0.038(7) 0.142(12) -0.041(8) 0.007(7) 0.006(5)
C14 0.053(8) 0.068(9) 0.120(12) -0.052(8) -0.020(7) 0.004(6)
C15 0.049(7) 0.070(9) 0.082(9) -0.032(7) 0.004(6) -0.003(6)
C16 0.037(6) 0.062(8) 0.060(7) -0.028(6) -0.005(5) 0.001(5)
C17 0.040(6) 0.057(7) 0.044(6) -0.008(5) 0.003(5) 0.006(5)
N18 0.043(5) 0.042(5) 0.025(4) -0.004(3) 0.000(3) 0.007(4)
C19 0.043(6) 0.057(7) 0.023(5) 0.003(5) 0.006(4) 0.018(5)
O110 0.038(4) 0.074(5) 0.066(5) 0.003(4) -0.002(3) 0.026(4)
C111 0.057(7) 0.034(6) 0.023(5) 0.008(4) 0.006(4) 0.022(5)
N112 0.060(6) 0.026(4) 0.023(4) 0.004(3) -0.002(4) 0.015(4)
C113 0.074(7) 0.022(5) 0.017(5) 0.000(4) -0.012(4) 0.007(5)
C114 0.081(8) 0.033(6) 0.021(5) -0.001(4) 0.001(5) 0.013(5)
C115 0.104(10) 0.030(6) 0.029(6) -0.006(5) -0.003(6) 0.022(6)
C116 0.079(8) 0.041(6) 0.034(6) 0.006(5) 0.010(5) 0.033(6)
C117 0.053(7) 0.042(6) 0.019(5) 0.011(4) -0.008(5) 0.008(5)
O118 0.072(5) 0.051(4) 0.039(4) -0.018(3) -0.012(3) -0.007(3)
N119 0.045(5) 0.031(4) 0.020(4) -0.009(3) -0.002(3) 0.010(3)
C120 0.043(6) 0.046(6) 0.024(5) 0.001(4) -0.006(4) -0.004(4)
C121 0.044(6) 0.028(5) 0.042(6) -0.001(4) 0.000(5) -0.001(4)
N122 0.042(5) 0.040(5) 0.028(4) -0.009(4) 0.004(3) 0.001(3)
C123 0.044(6) 0.058(7) 0.038(6) -0.013(5) -0.004(5) -0.006(5)
C124 0.056(7) 0.056(7) 0.057(7) -0.016(6) 0.009(6) 0.006(6)
C125 0.053(7) 0.040(6) 0.082(9) -0.004(6) 0.007(6) 0.016(5)
C126 0.051(7) 0.040(6) 0.052(7) -0.004(5) -0.005(5) 0.000(5)
C131 0.063(8) 0.068(8) 0.081(8) 0.022(6) 0.013(6) -0.012(6)
C132 0.041(7) 0.038(6) 0.067(7) 0.004(5) 0.001(5) -0.008(5)
O133 0.056(4) 0.042(4) 0.052(4) 0.009(3) -0.001(3) 0.004(3)
C134 0.069(8) 0.048(7) 0.064(7) 0.025(6) 0.005(6) 0.003(6)
C135 0.097(10) 0.030(6) 0.054(7) 0.006(5) -0.018(7) 0.005(6)
O136 0.063(5) 0.045(4) 0.064(5) 0.022(4) -0.001(4) 0.007(3)
C137 0.123(11) 0.067(9) 0.082(9) 0.039(7) -0.016(8) 0.008(7)
N21 0.049(5) 0.036(5) 0.028(4) 0.007(3) -0.001(4) 0.015(4)
C22 0.057(7) 0.040(6) 0.031(5) 0.000(4) 0.007(5) 0.007(5)
C23 0.049(7) 0.046(6) 0.048(6) 0.005(5) 0.012(5) 0.003(5)
C24 0.076(8) 0.057(7) 0.037(6) -0.009(5) 0.013(6) 0.005(6)
C25 0.053(7) 0.050(6) 0.028(5) 0.012(5) -0.001(5) 0.001(5)
C26 0.041(6) 0.036(5) 0.021(5) 0.007(4) 0.001(4) 0.007(4)
C27 0.036(6) 0.038(6) 0.034(5) -0.001(4) -0.007(4) 0.006(4)
N28 0.034(4) 0.039(5) 0.029(4) -0.005(3) -0.004(3) 0.011(3)
C29 0.043(6) 0.032(5) 0.039(6) 0.001(4) 0.001(5) -0.003(4)
O210 0.040(4) 0.047(4) 0.043(4) 0.000(3) -0.010(3) 0.015(3)
C211 0.041(6) 0.031(5) 0.027(5) -0.004(4) -0.008(4) 0.005(4)
N212 0.029(4) 0.031(4) 0.029(4) -0.003(3) 0.002(3) 0.001(3)
C213 0.036(6) 0.040(6) 0.026(5) -0.011(4) -0.001(4) 0.001(4)
C214 0.060(7) 0.045(7) 0.039(6) -0.011(5) -0.006(5) 0.003(5)
C215 0.056(7) 0.031(6) 0.059(7) -0.019(5) 0.016(5) 0.007(5)
C216 0.045(6) 0.031(5) 0.044(6) -0.009(5) -0.004(4) 0.006(4)
C217 0.031(5) 0.054(6) 0.025(5) 0.000(5) -0.013(4) 0.004(4)
O218 0.063(5) 0.052(4) 0.040(4) -0.019(3) -0.015(3) 0.008(3)
N219 0.042(5) 0.031(4) 0.025(4) -0.010(3) -0.005(3) 0.006(3)
C220 0.044(6) 0.042(6) 0.032(5) 0.002(4) -0.008(4) 0.004(4)
C221 0.048(6) 0.044(6) 0.012(4) 0.005(4) 0.006(4) 0.008(5)
N222 0.066(6) 0.034(5) 0.018(4) 0.005(3) 0.003(4) 0.005(4)
C223 0.082(8) 0.042(7) 0.022(5) 0.002(4) 0.001(5) -0.002(5)
C224 0.107(10) 0.045(7) 0.027(6) -0.003(5) 0.008(6) 0.028(7)
C225 0.110(11) 0.059(8) 0.030(6) 0.001(5) 0.008(6) 0.036(7)
C226 0.067(7) 0.057(7) 0.025(5) 0.008(5) 0.004(5) 0.027(6)
C231 0.092(10) 0.076(9) 0.083(9) -0.008(7) 0.011(7) -0.028(7)
C232 0.066(8) 0.042(7) 0.058(8) 0.000(6) -0.001(6) -0.003(5)
O233 0.068(5) 0.048(4) 0.035(4) 0.005(3) -0.005(3) -0.015(3)
C234 0.075(8) 0.047(7) 0.061(8) 0.010(6) 0.033(6) 0.000(6)
C235 0.098(10) 0.041(7) 0.030(6) 0.006(5) 0.011(6) 0.017(6)
O236 0.066(5) 0.061(5) 0.027(4) 0.001(3) -0.002(3) 0.005(4)
C237 0.141(11) 0.074(9) 0.020(6) 0.000(5) 0.009(6) 0.026(7)
Ni21 0.0390(7) 0.0332(7) 0.0375(7) -0.0026(5) -0.0075(5) 0.0015(5)
Ni22 0.0364(7) 0.0264(6) 0.0434(7) -0.0002(5) -0.0085(5) 0.0000(5)
Ni23 0.0362(8) 0.0374(7) 0.0573(8) 0.0027(6) -0.0066(6) 0.0037(5)
N31 0.036(5) 0.031(5) 0.056(5) 0.002(4) 0.000(4) 0.002(3)
C32 0.040(6) 0.036(6) 0.061(7) -0.004(5) 0.005(5) -0.001(4)
C33 0.066(8) 0.027(6) 0.091(9) 0.001(6) -0.001(6) -0.009(5)
C34 0.101(10) 0.046(8) 0.085(10) 0.025(7) -0.001(8) 0.000(6)
C35 0.095(9) 0.046(7) 0.041(6) 0.005(5) -0.003(6) 0.010(6)
C36 0.044(6) 0.032(6) 0.045(6) 0.005(5) -0.004(5) 0.008(4)
C37 0.040(6) 0.038(6) 0.035(5) -0.002(4) -0.009(4) 0.008(4)
N38 0.037(5) 0.032(5) 0.038(4) 0.000(3) -0.004(3) -0.002(3)
C39 0.025(5) 0.043(6) 0.044(6) 0.002(5) 0.005(4) 0.001(4)
O310 0.040(4) 0.054(4) 0.050(4) -0.005(3) -0.013(3) -0.001(3)
C311 0.038(6) 0.036(6) 0.032(5) -0.004(4) -0.003(4) -0.006(4)
N312 0.033(5) 0.029(4) 0.037(4) -0.001(3) -0.004(3) 0.000(3)
C313 0.050(6) 0.034(6) 0.032(5) -0.005(4) -0.005(4) 0.000(5)
C314 0.065(8) 0.034(6) 0.048(6) 0.004(5) 0.003(5) 0.006(5)
C315 0.063(8) 0.027(6) 0.075(8) 0.004(5) 0.015(6) -0.013(5)
C316 0.039(6) 0.037(6) 0.048(6) -0.003(5) 0.003(4) -0.005(4)
C317 0.047(6) 0.035(6) 0.041(6) -0.004(5) -0.008(5) 0.009(5)
O318 0.082(5) 0.048(5) 0.055(4) 0.006(4) -0.027(4) 0.011(4)
N319 0.039(5) 0.034(5) 0.055(5) -0.003(4) -0.014(4) -0.005(4)
C320 0.045(7) 0.039(6) 0.087(8) -0.004(6) -0.023(6) 0.004(5)
C321 0.044(7) 0.035(6) 0.090(9) -0.010(6) -0.022(6) 0.012(5)
N322 0.036(5) 0.036(5) 0.099(8) 0.004(5) -0.014(5) 0.006(4)
C323 0.043(7) 0.059(8) 0.114(11) 0.006(7) -0.009(7) -0.014(6)
C324 0.063(9) 0.068(9) 0.143(14) 0.034(9) -0.021(9) -0.012(7)
C325 0.056(9) 0.053(9) 0.174(16) 0.006(10) -0.031(10) -0.010(6)
C326 0.052(8) 0.064(9) 0.130(12) -0.014(8) -0.047(8) 0.002(6)
C331 0.25(2) 0.19(2) 0.190(19) 0.112(16) 0.182(17) 0.124(17)
C332 0.090(11) 0.108(12) 0.141(14) 0.044(10) 0.072(10) 0.036(9)
O333 0.053(5) 0.058(5) 0.075(5) 0.016(4) 0.021(4) 0.005(4)
C334 0.095(12) 0.112(13) 0.196(19) 0.062(13) 0.068(12) 0.083(10)
C335 0.042(8) 0.074(10) 0.155(15) 0.028(10) -0.014(9) 0.018(7)
O336 0.043(5) 0.049(5) 0.104(6) -0.004(4) -0.013(4) 0.015(4)
C337 0.068(10) 0.086(11) 0.223(18) 0.024(11) -0.038(10) 0.035(8)
N41 0.042(5) 0.041(5) 0.026(4) -0.002(3) 0.000(4) 0.001(4)
C42 0.048(7) 0.047(6) 0.034(6) -0.005(5) -0.006(4) -0.004(5)
C43 0.075(8) 0.047(7) 0.042(6) -0.001(5) 0.012(6) -0.014(5)
C44 0.079(8) 0.063(8) 0.034(6) 0.018(5) -0.005(6) 0.003(6)
C45 0.067(8) 0.060(7) 0.033(6) 0.008(5) -0.006(5) -0.001(6)
C46 0.046(6) 0.045(6) 0.042(6) -0.009(5) -0.011(5) 0.000(5)
C47 0.044(6) 0.050(6) 0.038(6) -0.006(5) -0.008(4) 0.001(5)
N48 0.040(5) 0.034(5) 0.037(5) -0.003(4) -0.004(3) -0.002(4)
C49 0.042(6) 0.036(6) 0.050(7) -0.003(5) 0.001(5) 0.006(5)
O410 0.059(5) 0.060(5) 0.066(5) -0.025(4) -0.011(4) -0.010(4)
C411 0.018(5) 0.032(6) 0.058(7) -0.016(5) -0.002(4) -0.001(4)
N412 0.041(5) 0.024(4) 0.046(5) 0.002(4) -0.006(4) -0.003(3)
C413 0.025(5) 0.030(5) 0.060(7) 0.001(5) -0.005(4) -0.006(4)
C414 0.050(7) 0.038(6) 0.059(7) 0.000(5) 0.010(5) -0.009(5)
C415 0.056(7) 0.034(6) 0.091(9) -0.003(6) 0.021(6) -0.013(5)
C416 0.053(7) 0.041(7) 0.068(8) -0.016(5) 0.010(6) -0.017(5)
C417 0.048(6) 0.024(5) 0.054(7) -0.007(5) -0.013(5) 0.002(4)
O418 0.073(5) 0.037(4) 0.050(4) 0.007(3) -0.018(4) -0.007(3)
N419 0.032(4) 0.031(4) 0.047(5) -0.005(4) -0.005(3) 0.001(3)
C420 0.041(6) 0.033(6) 0.040(5) 0.001(4) -0.019(4) -0.004(4)
C421 0.032(6) 0.034(6) 0.058(6) -0.001(5) 0.000(5) 0.004(4)
N422 0.043(5) 0.026(4) 0.048(5) -0.002(4) 0.001(4) 0.006(3)
C423 0.068(8) 0.029(6) 0.070(8) 0.005(5) -0.002(6) 0.010(5)
C424 0.068(8) 0.024(6) 0.100(9) 0.010(6) 0.006(7) -0.001(5)
C425 0.053(8) 0.038(7) 0.123(11) -0.016(7) -0.005(7) -0.013(5)
C426 0.040(6) 0.042(7) 0.099(9) -0.010(6) -0.005(6) -0.008(5)
C431 0.101(9) 0.062(8) 0.055(7) -0.033(6) -0.011(6) 0.004(6)
C432 0.065(8) 0.034(6) 0.040(6) -0.008(5) -0.004(5) 0.009(5)
O433 0.056(4) 0.044(4) 0.039(4) -0.009(3) -0.013(3) 0.002(3)
C434 0.047(6) 0.040(6) 0.044(6) -0.004(5) 0.000(5) 0.009(4)
C435 0.044(6) 0.034(6) 0.040(6) 0.014(5) 0.001(5) -0.002(4)
O436 0.047(4) 0.031(4) 0.035(4) -0.007(3) -0.005(3) 0.007(3)
C437 0.042(6) 0.056(7) 0.046(6) -0.002(5) 0.004(5) 0.007(5)
O011 0.083(6) 0.087(7) 0.111(7) -0.028(6) -0.007(5) 0.011(5)
C011 0.158(14) 0.076(10) 0.080(10) 0.011(8) -0.025(9) 0.014(9)
O021 0.070(5) 0.065(5) 0.072(5) 0.002(4) -0.005(4) 0.002(4)
C021 0.096(9) 0.094(10) 0.033(6) 0.023(6) 0.012(6) 0.000(7)
O031 0.165(10) 0.121(9) 0.074(6) 0.000(6) -0.015(6) 0.009(7)
C031 0.045(8) 0.31(2) 0.098(11) -0.053(13) -0.027(8) 0.093(12)
O041 0.074(13) 0.17(2) 0.128(16) -0.034(14) 0.013(11) -0.012(12)
O001 0.31(3) 0.088(13) 0.018(8) -0.029(8) 0.031(11) -0.139(16)
O002 0.120(16) 0.20(2) 0.082(14) -0.017(14) -0.005(11) 0.036(14)
O003 0.22(3) 0.25(3) 0.092(16) 0.089(18) -0.068(16) -0.12(2)
O004 0.16(4) 0.25(4) 0.30(5) -0.16(4) -0.01(3) 0.13(3)
O005 0.17(2) 0.071(14) 0.18(2) -0.023(14) -0.138(17) 0.003(13)

loop_
_atom_type_symbol
_atom_type_description
_atom_type_scat_dispersion_real
_atom_type_scat_dispersion_imag
_atom_type_scat_source
C C 0.0033 0.0016 'International Tables Vol C Tables 4.2.6.8 and 6.1.1.4'
H H 0.0000 0.0000 'International Tables Vol C Tables 4.2.6.8 and 6.1.1.4'
N N 0.0061 0.0033 'International Tables Vol C Tables 4.2.6.8 and 6.1.1.4'
O O 0.0106 0.0060 'International Tables Vol C Tables 4.2.6.8 and 6.1.1.4'
Ni Ni 0.3393 1.1124 'International Tables Vol C Tables 4.2.6.8 and 6.1.1.4'

loop_
_geom_angle_atom_site_label_1
_geom_angle_atom_site_label_2
_geom_angle_atom_site_label_3
_geom_angle
_geom_angle_site_symmetry_1
_geom_angle_site_symmetry_3
_geom_angle_publ_flag
O136 Ni11 O133 93.2(3) . . y
O136 Ni11 N11 91.3(3) . . y
O133 Ni11 N11 89.6(3) . . y
O136 Ni11 N21 87.9(3) . . y
O133 Ni11 N21 92.9(3) . . y
N11 Ni11 N21 177.5(3) . . y
O136 Ni11 N18 171.4(3) . . y
O133 Ni11 N18 88.6(3) . . y
N11 Ni11 N18 80.3(3) . . y
N21 Ni11 N18 100.4(3) . . y
O136 Ni11 N28 88.1(3) . . y
O133 Ni11 N28 172.3(3) . . y
N11 Ni11 N28 98.0(3) . . y
N21 Ni11 N28 79.6(3) . . y
N18 Ni11 N28 91.2(2) . . y
N112 Ni12 N212 179.0(3) . . y
N112 Ni12 N18 78.9(3) . . y
N212 Ni12 N18 100.4(3) . . y
N112 Ni12 N119 78.3(3) . . y
N212 Ni12 N119 102.3(2) . . y
N18 Ni12 N119 157.2(3) . . y
N112 Ni12 N28 102.4(3) . . y
N212 Ni12 N28 78.4(3) . . y
N18 Ni12 N28 93.0(2) . . y
N119 Ni12 N28 90.9(2) . . y
N112 Ni12 N219 100.2(3) . . y
N212 Ni12 N219 78.9(3) . . y
N18 Ni12 N219 91.5(2) . . y
N119 Ni12 N219 93.5(2) . . y
N28 Ni12 N219 157.3(2) . . y
O236 Ni13 O233 93.2(3) . . y
O236 Ni13 N122 92.0(3) . . y
O233 Ni13 N122 88.7(3) . . y
O236 Ni13 N222 86.9(3) . . y
O233 Ni13 N222 92.6(3) . . y
N122 Ni13 N222 178.3(3) . . y
O236 Ni13 N119 172.2(3) . . y
O233 Ni13 N119 86.8(2) . . y
N122 Ni13 N119 80.3(3) . . y
N222 Ni13 N119 100.9(2) . . y
O236 Ni13 N219 88.5(3) . . y
O233 Ni13 N219 171.7(3) . . y
N122 Ni13 N219 99.4(3) . . y
N222 Ni13 N219 79.3(3) . . y
N119 Ni13 N219 92.6(2) . . y
C16 N11 C12 119.8(9) . . ?
C16 N11 Ni11 115.2(6) . . ?
C12 N11 Ni11 124.9(8) . . ?
N11 C12 C13 119.0(11) . . ?
C14 C13 C12 119.5(11) . . ?
C13 C14 C15 120.9(11) . . ?
C14 C15 C16 120.9(12) . . ?
N11 C16 C15 119.8(10) . . ?
N11 C16 C17 116.0(8) . . ?
C15 C16 C17 124.1(10) . . ?
N18 C17 C16 113.6(7) . . ?
C19 N18 C17 110.6(7) . . ?
C19 N18 Ni12 109.3(6) . . ?
C17 N18 Ni12 124.3(5) . . ?
C19 N18 Ni11 118.3(5) . . ?
C17 N18 Ni11 104.4(5) . . ?
Ni12 N18 Ni11 88.7(2) . . ?
O110 C19 N18 127.6(9) . . ?
O110 C19 C111 119.3(8) . . ?
N18 C19 C111 113.1(8) . . ?
N112 C111 C116 120.2(9) . . ?
N112 C111 C19 113.8(7) . . ?
C116 C111 C19 125.9(9) . . ?
C111 N112 C113 122.7(8) . . ?
C111 N112 Ni12 118.6(6) . . ?
C113 N112 Ni12 118.6(6) . . ?
N112 C113 C114 119.3(9) . . ?
N112 C113 C117 114.8(8) . . ?
C114 C113 C117 125.4(9) . . ?
C115 C114 C113 119.1(9) . . ?
C114 C115 C116 122.2(9) . . ?
C115 C116 C111 116.4(9) . . ?
O118 C117 N119 128.0(9) . . ?
O118 C117 C113 118.7(8) . . ?
N119 C117 C113 113.3(8) . . ?
C117 N119 C120 111.5(6) . . ?
C117 N119 Ni12 110.5(6) . . ?
C120 N119 Ni12 125.6(5) . . ?
C117 N119 Ni13 115.3(5) . . ?
C120 N119 Ni13 103.8(5) . . ?
Ni12 N119 Ni13 87.5(2) . . ?
N119 C120 C121 114.1(6) . . ?
N122 C121 C126 121.4(8) . . ?
N122 C121 C120 114.6(7) . . ?
C126 C121 C120 124.0(8) . . ?
C123 N122 C121 117.2(8) . . ?
C123 N122 Ni13 127.0(6) . . ?
C121 N122 Ni13 115.8(6) . . ?
N122 C123 C124 124.1(9) . . ?
C123 C124 C125 117.2(9) . . ?
C126 C125 C124 119.6(9) . . ?
C125 C126 C121 120.5(9) . . ?
O133 C132 C134 126.1(9) . . ?
O133 C132 C131 115.0(9) . . ?
C134 C132 C131 118.9(9) . . ?
C132 O133 Ni11 123.5(6) . . ?
C132 C134 C135 126.6(10) . . ?
O136 C135 C134 125.9(9) . . ?
O136 C135 C137 115.7(11) . . ?
C134 C135 C137 118.4(11) . . ?
C135 O136 Ni11 124.5(7) . . ?
C26 N21 C22 119.8(8) . . ?
C26 N21 Ni11 115.4(6) . . ?
C22 N21 Ni11 124.7(6) . . ?
N21 C22 C23 120.9(9) . . ?
C22 C23 C24 119.5(9) . . ?
C25 C24 C23 118.8(9) . . ?
C24 C25 C26 119.1(9) . . ?
N21 C26 C25 121.7(8) . . ?
N21 C26 C27 116.3(8) . . ?
C25 C26 C27 121.9(8) . . ?
N28 C27 C26 113.2(6) . . ?
C29 N28 C27 111.8(6) . . ?
C29 N28 Ni12 108.5(5) . . ?
C27 N28 Ni12 125.8(5) . . ?
C29 N28 Ni11 118.8(6) . . ?
C27 N28 Ni11 103.3(5) . . ?
Ni12 N28 Ni11 87.0(2) . . ?
O210 C29 N28 127.6(8) . . ?
O210 C29 C211 116.9(8) . . ?
N28 C29 C211 115.3(7) . . ?
N212 C211 C216 120.8(8) . . ?
N212 C211 C29 113.7(7) . . ?
C216 C211 C29 125.2(8) . . ?
C211 N212 C213 123.1(7) . . ?
C211 N212 Ni12 119.2(5) . . ?
C213 N212 Ni12 117.6(5) . . ?
N212 C213 C214 118.5(8) . . ?
N212 C213 C217 113.9(7) . . ?
C214 C213 C217 127.5(8) . . ?
C213 C214 C215 119.4(8) . . ?
C214 C215 C216 120.1(8) . . ?
C211 C216 C215 118.0(8) . . ?
O218 C217 N219 128.8(8) . . ?
O218 C217 C213 115.2(8) . . ?
N219 C217 C213 115.9(7) . . ?
C217 N219 C220 111.6(6) . . ?
C217 N219 Ni12 109.0(5) . . ?
C220 N219 Ni12 125.1(5) . . ?
C217 N219 Ni13 118.3(5) . . ?
C220 N219 Ni13 104.7(5) . . ?
Ni12 N219 Ni13 86.3(2) . . ?
N219 C220 C221 114.1(7) . . ?
N222 C221 C226 121.1(9) . . ?
N222 C221 C220 116.2(7) . . ?
C226 C221 C220 122.4(9) . . ?
C221 N222 C223 118.9(8) . . ?
C221 N222 Ni13 116.0(6) . . ?
C223 N222 Ni13 124.8(7) . . ?
N222 C223 C224 121.6(10) . . ?
C225 C224 C223 117.5(11) . . ?
C226 C225 C224 120.3(10) . . ?
C225 C226 C221 120.6(10) . . ?
O233 C232 C234 125.6(10) . . ?
O233 C232 C231 116.3(9) . . ?
C234 C232 C231 118.0(10) . . ?
C232 O233 Ni13 123.7(6) . . ?
C235 C234 C232 126.7(9) . . ?
O236 C235 C234 126.0(9) . . ?
O236 C235 C237 114.9(10) . . ?
C234 C235 C237 119.0(11) . . ?
C235 O236 Ni13 123.7(6) . . ?
O436 Ni21 O433 92.5(2) . . ?
O436 Ni21 N41 93.8(3) . . ?
O433 Ni21 N41 89.0(3) . . ?
O436 Ni21 N31 87.3(2) . . ?
O433 Ni21 N31 92.2(3) . . ?
N41 Ni21 N31 178.3(3) . . ?
O436 Ni21 N48 173.5(3) . . ?
O433 Ni21 N48 88.7(2) . . ?
N41 Ni21 N48 79.9(3) . . ?
N31 Ni21 N48 99.0(3) . . ?
O436 Ni21 N38 87.5(2) . . ?
O433 Ni21 N38 171.7(3) . . ?
N41 Ni21 N38 99.2(3) . . ?
N31 Ni21 N38 79.5(3) . . ?
N48 Ni21 N38 92.3(2) . . ?
N312 Ni22 N412 175.9(3) . . ?
N312 Ni22 N48 105.4(3) . . ?
N412 Ni22 N48 78.1(3) . . ?
N312 Ni22 N419 97.9(3) . . ?
N412 Ni22 N419 78.7(3) . . ?
N48 Ni22 N419 156.8(3) . . ?
N312 Ni22 N38 78.7(3) . . ?
N412 Ni22 N38 98.9(3) . . ?
N48 Ni22 N38 95.0(2) . . ?
N419 Ni22 N38 89.4(2) . . ?
N312 Ni22 N319 77.9(3) . . ?
N412 Ni22 N319 104.4(3) . . ?
N48 Ni22 N319 90.9(3) . . ?
N419 Ni22 N319 94.1(3) . . ?
N38 Ni22 N319 156.6(3) . . ?
O336 Ni23 O333 92.8(3) . . ?
O336 Ni23 N422 91.7(3) . . ?
O333 Ni23 N422 88.7(3) . . ?
O336 Ni23 N322 87.8(3) . . ?
O333 Ni23 N322 93.0(4) . . ?
N422 Ni23 N322 178.3(4) . . ?
O336 Ni23 N419 171.6(3) . . ?
O333 Ni23 N419 86.8(3) . . ?
N422 Ni23 N419 79.9(3) . . ?
N322 Ni23 N419 100.6(3) . . ?
O336 Ni23 N319 89.3(3) . . ?
O333 Ni23 N319 172.0(3) . . ?
N422 Ni23 N319 98.9(3) . . ?
N322 Ni23 N319 79.4(3) . . ?
N419 Ni23 N319 92.2(3) . . ?
C32 N31 C36 118.3(8) . . ?
C32 N31 Ni21 125.8(7) . . ?
C36 N31 Ni21 115.6(6) . . ?
N31 C32 C33 124.4(9) . . ?
C34 C33 C32 116.4(10) . . ?
C33 C34 C35 119.9(10) . . ?
C36 C35 C34 120.5(10) . . ?
C35 C36 N31 120.5(9) . . ?
C35 C36 C37 122.7(9) . . ?
N31 C36 C37 116.6(8) . . ?
N38 C37 C36 115.1(7) . . ?
C39 N38 C37 111.3(7) . . ?
C39 N38 Ni22 109.6(5) . . ?
C37 N38 Ni22 126.6(5) . . ?
C39 N38 Ni21 117.7(5) . . ?
C37 N38 Ni21 103.8(5) . . ?
Ni22 N38 Ni21 85.7(2) . . ?
O310 C39 N38 126.8(8) . . ?
O310 C39 C311 119.5(8) . . ?
N38 C39 C311 113.6(7) . . ?
N312 C311 C316 121.4(8) . . ?
N312 C311 C39 114.5(7) . . ?
C316 C311 C39 123.9(8) . . ?
C313 N312 C311 120.9(7) . . ?
C313 N312 Ni22 119.6(6) . . ?
C311 N312 Ni22 119.5(5) . . ?
N312 C313 C314 121.0(8) . . ?
N312 C313 C317 114.8(8) . . ?
C314 C313 C317 124.2(8) . . ?
C315 C314 C313 118.3(8) . . ?
C316 C315 C314 120.2(9) . . ?
C315 C316 C311 118.2(9) . . ?
O318 C317 N319 125.6(8) . . ?
O318 C317 C313 119.7(9) . . ?
N319 C317 C313 114.5(8) . . ?
C317 N319 C320 112.5(7) . . ?
C317 N319 Ni22 109.2(6) . . ?
C320 N319 Ni22 125.0(6) . . ?
C317 N319 Ni23 117.7(6) . . ?
C320 N319 Ni23 103.8(6) . . ?
Ni22 N319 Ni23 86.1(3) . . ?
N319 C320 C321 111.9(8) . . ?
N322 C321 C326 121.3(11) . . ?
N322 C321 C320 116.3(9) . . ?
C326 C321 C320 122.4(11) . . ?
C323 N322 C321 119.3(9) . . ?
C323 N322 Ni23 125.5(8) . . ?
C321 N322 Ni23 115.3(7) . . ?
N322 C323 C324 122.7(12) . . ?
C323 C324 C325 118.6(13) . . ?
C324 C325 C326 120.6(12) . . ?
C325 C326 C321 117.5(13) . . ?
O333 C332 C334 124.5(14) . . ?
O333 C332 C331 113.7(13) . . ?
C334 C332 C331 121.8(14) . . ?
C332 O333 Ni23 124.3(8) . . ?
C332 C334 C335 127.6(13) . . ?
O336 C335 C334 125.5(11) . . ?
O336 C335 C337 116.1(15) . . ?
C334 C335 C337 118.2(14) . . ?
C335 O336 Ni23 124.6(9) . . ?
C42 N41 C46 119.4(8) . . ?
C42 N41 Ni21 126.9(6) . . ?
C46 N41 Ni21 113.6(6) . . ?
N41 C42 C43 122.9(9) . . ?
C44 C43 C42 118.1(9) . . ?
C45 C44 C43 119.4(10) . . ?
C44 C45 C46 120.3(9) . . ?
N41 C46 C45 119.9(9) . . ?
N41 C46 C47 117.1(8) . . ?
C45 C46 C47 122.9(8) . . ?
N48 C47 C46 113.1(7) . . ?
C49 N48 C47 112.0(7) . . ?
C49 N48 Ni22 110.1(6) . . ?
C47 N48 Ni22 125.9(6) . . ?
C49 N48 Ni21 117.6(6) . . ?
C47 N48 Ni21 102.1(5) . . ?
Ni22 N48 Ni21 86.8(2) . . ?
O410 C49 N48 127.8(9) . . ?
O410 C49 C411 117.6(9) . . ?
N48 C49 C411 114.4(8) . . ?
N412 C411 C416 120.0(9) . . ?
N412 C411 C49 114.3(8) . . ?
C416 C411 C49 125.7(8) . . ?
C411 N412 C413 121.7(7) . . ?
C411 N412 Ni22 118.9(6) . . ?
C413 N412 Ni22 119.4(6) . . ?
N412 C413 C414 120.9(8) . . ?
N412 C413 C417 114.2(8) . . ?
C414 C413 C417 124.8(9) . . ?
C413 C414 C415 117.4(9) . . ?
C416 C415 C414 121.6(9) . . ?
C415 C416 C411 118.3(9) . . ?
O418 C417 N419 128.3(8) . . ?
O418 C417 C413 118.4(8) . . ?
N419 C417 C413 113.2(8) . . ?
C417 N419 C420 110.4(7) . . ?
C417 N419 Ni22 110.5(6) . . ?
C420 N419 Ni22 126.4(5) . . ?
C417 N419 Ni23 115.4(5) . . ?
C420 N419 Ni23 104.9(5) . . ?
Ni22 N419 Ni23 87.1(2) . . ?
N419 C420 C421 112.9(7) . . ?
N422 C421 C426 123.2(9) . . ?
N422 C421 C420 116.8(7) . . ?
C426 C421 C420 119.8(8) . . ?
C421 N422 C423 118.5(8) . . ?
C421 N422 Ni23 116.9(6) . . ?
C423 N422 Ni23 124.4(6) . . ?
N422 C423 C424 122.1(9) . . ?
C425 C424 C423 119.1(9) . . ?
C424 C425 C426 119.0(9) . . ?
C421 C426 C425 118.2(9) . . ?
O433 C432 C434 124.8(8) . . ?
O433 C432 C431 115.1(8) . . ?
C434 C432 C431 120.0(9) . . ?
C432 O433 Ni21 123.9(6) . . ?
C432 C434 C435 127.5(9) . . ?
O436 C435 C434 125.6(8) . . ?
O436 C435 C437 115.6(8) . . ?
C434 C435 C437 118.7(8) . . ?
C435 O436 Ni21 123.6(6) . . ?
O010 O004 O009 123(7) . . ?
O010 O004 O008 64(6) . . ?
O009 O004 O008 104(4) . . ?
O010 O008 O01X 123(3) . . ?
O010 O008 O004 30(2) . . ?
O01X O008 O004 136(4) . . ?
O004 O009 O010 22(3) . . ?
O004 O010 O008 86(6) . . ?
O004 O010 O009 35(5) . . ?
O008 O010 O009 87(3) . . ?
O005 O01X O008 141(5) . . ?

loop_
_geom_bond_atom_site_label_1
_geom_bond_atom_site_label_2
_geom_bond_distance
_geom_bond_site_symmetry_2
_geom_bond_publ_flag
Ni11 O136 1.989(6) . y
Ni11 O133 2.018(6) . y
Ni11 N11 2.053(8) . y
Ni11 N21 2.078(7) . y
Ni11 N18 2.187(7) . y
Ni11 N28 2.224(7) . y
Ni12 N112 1.964(7) . y
Ni12 N212 1.976(6) . y
Ni12 N18 2.157(7) . y
Ni12 N119 2.171(7) . y
Ni12 N28 2.189(6) . y
Ni12 N219 2.194(6) . y
Ni13 O236 1.999(6) . y
Ni13 O233 2.007(6) . y
Ni13 N122 2.048(7) . y
Ni13 N222 2.063(7) . y
Ni13 N119 2.188(6) . y
Ni13 N219 2.211(7) . y
N11 C16 1.346(12) . ?
N11 C12 1.368(12) . ?
C12 C13 1.431(14) . ?
C13 C14 1.321(15) . ?
C14 C15 1.341(15) . ?
C15 C16 1.386(13) . ?
C16 C17 1.492(13) . ?
C17 N18 1.467(10) . ?
N18 C19 1.361(10) . ?
C19 O110 1.230(9) . ?
C19 C111 1.504(12) . ?
C111 N112 1.333(10) . ?
C111 C116 1.418(12) . ?
N112 C113 1.347(10) . ?
C113 C114 1.383(11) . ?
C113 C117 1.483(12) . ?
C114 C115 1.366(12) . ?
C115 C116 1.384(13) . ?
C117 O118 1.240(10) . ?
C117 N119 1.357(10) . ?
N119 C120 1.466(10) . ?
C120 C121 1.504(11) . ?
C121 N122 1.354(10) . ?
C121 C126 1.356(12) . ?
N122 C123 1.342(10) . ?
C123 C124 1.364(12) . ?
C124 C125 1.380(13) . ?
C125 C126 1.356(13) . ?
C131 C132 1.514(13) . ?
C132 O133 1.254(10) . ?
C132 C134 1.392(13) . ?
C134 C135 1.411(14) . ?
C135 O136 1.245(12) . ?
C135 C137 1.528(13) . ?
N21 C26 1.335(10) . ?
N21 C22 1.340(10) . ?
C22 C23 1.381(12) . ?
C23 C24 1.383(12) . ?
C24 C25 1.378(12) . ?
C25 C26 1.379(11) . ?
C26 C27 1.501(11) . ?
C27 N28 1.478(9) . ?
N28 C29 1.351(10) . ?
C29 O210 1.262(9) . ?
C29 C211 1.496(11) . ?
C211 N212 1.326(9) . ?
C211 C216 1.366(11) . ?
N212 C213 1.357(9) . ?
C213 C214 1.377(11) . ?
C213 C217 1.496(11) . ?
C214 C215 1.388(12) . ?
C215 C216 1.403(11) . ?
C217 O218 1.258(9) . ?
C217 N219 1.321(10) . ?
N219 C220 1.453(10) . ?
C220 C221 1.491(11) . ?
C221 N222 1.329(10) . ?
C221 C226 1.374(11) . ?
N222 C223 1.354(11) . ?
C223 C224 1.408(13) . ?
C224 C225 1.362(14) . ?
C225 C226 1.349(13) . ?
C231 C232 1.519(13) . ?
C232 O233 1.244(11) . ?
C232 C234 1.415(13) . ?
C234 C235 1.389(14) . ?
C235 O236 1.265(12) . ?
C235 C237 1.506(12) . ?
Ni21 O436 1.997(6) . ?
Ni21 O433 2.018(6) . ?
Ni21 N41 2.051(7) . ?
Ni21 N31 2.057(7) . ?
Ni21 N48 2.219(7) . ?
Ni21 N38 2.248(7) . ?
Ni22 N312 1.952(7) . ?
Ni22 N412 1.970(7) . ?
Ni22 N48 2.177(7) . ?
Ni22 N419 2.180(7) . ?
Ni22 N38 2.191(7) . ?
Ni22 N319 2.208(7) . ?
Ni23 O336 1.993(7) . ?
Ni23 O333 2.018(7) . ?
Ni23 N422 2.046(7) . ?
Ni23 N322 2.050(8) . ?
Ni23 N419 2.223(6) . ?
Ni23 N319 2.233(8) . ?
N31 C32 1.346(10) . ?
N31 C36 1.354(10) . ?
C32 C33 1.381(13) . ?
C33 C34 1.367(14) . ?
C34 C35 1.399(14) . ?
C35 C36 1.354(12) . ?
C36 C37 1.477(11) . ?
C37 N38 1.452(10) . ?
N38 C39 1.361(10) . ?
C39 O310 1.230(9) . ?
C39 C311 1.513(12) . ?
C311 N312 1.333(9) . ?
C311 C316 1.392(11) . ?
N312 C313 1.324(10) . ?
C313 C314 1.403(12) . ?
C313 C317 1.485(12) . ?
C314 C315 1.379(12) . ?
C315 C316 1.379(12) . ?
C317 O318 1.262(10) . ?
C317 N319 1.335(11) . ?
N319 C320 1.478(10) . ?
C320 C321 1.503(14) . ?
C321 N322 1.374(13) . ?
C321 C326 1.404(13) . ?
N322 C323 1.340(13) . ?
C323 C324 1.376(15) . ?
C324 C325 1.384(17) . ?
C325 C326 1.402(17) . ?
C331 C332 1.526(19) . ?
C332 O333 1.266(13) . ?
C332 C334 1.381(19) . ?
C334 C335 1.423(19) . ?
C335 O336 1.234(15) . ?
C335 C337 1.524(15) . ?
N41 C42 1.323(10) . ?
N41 C46 1.357(10) . ?
C42 C43 1.385(12) . ?
C43 C44 1.383(13) . ?
C44 C45 1.361(13) . ?
C45 C46 1.391(12) . ?
C46 C47 1.476(12) . ?
C47 N48 1.470(10) . ?
N48 C49 1.340(11) . ?
C49 O410 1.251(10) . ?
C49 C411 1.487(12) . ?
C411 N412 1.334(10) . ?
C411 C416 1.385(12) . ?
N412 C413 1.343(10) . ?
C413 C414 1.360(11) . ?
C413 C417 1.524(12) . ?
C414 C415 1.397(13) . ?
C415 C416 1.353(13) . ?
C417 O418 1.223(10) . ?
C417 N419 1.369(11) . ?
N419 C420 1.483(10) . ?
C420 C421 1.513(11) . ?
C421 N422 1.327(10) . ?
C421 C426 1.383(12) . ?
N422 C423 1.351(10) . ?
C423 C424 1.382(13) . ?
C424 C425 1.381(13) . ?
C425 C426 1.395(13) . ?
C431 C432 1.530(12) . ?
C432 O433 1.281(10) . ?
C432 C434 1.380(12) . ?
C434 C435 1.408(12) . ?
C435 O436 1.255(10) . ?
C435 C437 1.512(11) . ?
O011 C011 1.467(14) . ?
O021 C021 1.439(11) . ?
O031 C031 1.458(14) . ?
O041 C041 1.48(3) . ?
O004 O010 0.71(5) . ?
O004 O009 1.06(4) . ?
O004 O008 1.42(5) . ?
O005 O01X 1.14(5) . ?
O006 O007 1.81(4) 4_575 ?
O007 O006 1.81(4) 4_576 ?
O008 O010 1.28(5) . ?
O008 O01X 1.38(5) . ?
O009 O010 1.57(6) . ?
